data_4035657
loop_
_publ_author_name
'Kokuev, Aleksandr O.'
'Antonova, Yulia A.'
'Dorokhov, Valentin S.'
'Golovanov, Ivan S.'
'Nelyubina, Yulia V.'
'Tabolin, Andrey A.'
'Sukhorukov, Alexey Yu'
'Ioffe, Sema L.'

_publ_section_title
;
 Acylation of Nitronates: [3,3]-Sigmatropic Rearrangement of in Situ
 Generated N-Acyloxy, N-oxyenamines.
;
_journal_issue 18
_journal_name_full 'The Journal of organic chemistry'
_journal_page_first 11057
_journal_page_last 11066
_journal_paper_doi 10.1021/acs.joc.8b01652
_journal_volume 83
_journal_year 2018
_chemical_formula_moiety 'C16 H21 N O4'
_chemical_formula_sum 'C16 H21 N O4'
_chemical_formula_weight 291.34
_space_group_crystal_system monoclinic
_space_group_IT_number 14
_space_group_name_Hall '-P 2ybc'
_space_group_name_H-M_alt 'P 1 21/c 1'
_atom_sites_solution_hydrogens geom
_audit_creation_method SHELXL-2014/6
_cell_angle_alpha 90
_cell_angle_beta 109.329(14)
_cell_angle_gamma 90
_cell_formula_units_Z 4
_cell_length_a 13.614(6)
_cell_length_b 10.485(4)
_cell_length_c 11.854(5)
_cell_measurement_reflns_used 1854
_cell_measurement_temperature 296(2)
_cell_measurement_theta_max 30
_cell_measurement_theta_min 3
_cell_volume 1596.7(12)
_computing_cell_refinement 'APEX2 (Bruker, 2005)'
_computing_data_collection 'APEX2 (Bruker, 2005)'
_computing_data_reduction 'APEX2 (Bruker, 2005)'
_computing_molecular_graphics 'SHELXL-2014/6 (Sheldrick, 2014)'
_computing_publication_material 'SHELXL-2014/6 (Sheldrick, 2014)'
_computing_structure_refinement 'SHELXL-2014/6 (Sheldrick, 2014)'
_computing_structure_solution 'APEX2 (Bruker, 2005)'
_diffrn_ambient_temperature 296(2)
_diffrn_measured_fraction_theta_full 1.000
_diffrn_measured_fraction_theta_max 1.000
_diffrn_measurement_device_type 'Bruker APEX2 DUO CCD area detector'
_diffrn_measurement_method 'phi and omega scans'
_diffrn_radiation_type MoK\a
_diffrn_radiation_wavelength 0.71073
_diffrn_reflns_av_R_equivalents 0.0581
_diffrn_reflns_av_unetI/netI 0.0258
_diffrn_reflns_Laue_measured_fraction_full 1.000
_diffrn_reflns_Laue_measured_fraction_max 1.000
_diffrn_reflns_limit_h_max 17
_diffrn_reflns_limit_h_min -17
_diffrn_reflns_limit_k_max 13
_diffrn_reflns_limit_k_min -13
_diffrn_reflns_limit_l_max 15
_diffrn_reflns_limit_l_min -15
_diffrn_reflns_number 36584
_diffrn_reflns_point_group_measured_fraction_full 1.000
_diffrn_reflns_point_group_measured_fraction_max 1.000
_diffrn_reflns_theta_full 25.242
_diffrn_reflns_theta_max 26.995
_diffrn_reflns_theta_min 2.507
_exptl_absorpt_coefficient_mu 0.087
_exptl_absorpt_correction_T_max 0.7461
_exptl_absorpt_correction_T_min 0.5858
_exptl_absorpt_correction_type multi-scan
_exptl_absorpt_process_details 'APEX2 (Bruker, 2005)'
_exptl_crystal_colour colorless
_exptl_crystal_density_diffrn 1.212
_exptl_crystal_description prism
_exptl_crystal_F_000 624
_exptl_crystal_size_max 0.350
_exptl_crystal_size_mid 0.250
_exptl_crystal_size_min 0.250
_refine_diff_density_max 0.160
_refine_diff_density_min -0.142
_refine_diff_density_rms 0.030
_refine_ls_extinction_method none
_refine_ls_goodness_of_fit_ref 1.063
_refine_ls_hydrogen_treatment constr
_refine_ls_matrix_type full
_refine_ls_number_parameters 212
_refine_ls_number_reflns 3482
_refine_ls_number_restraints 0
_refine_ls_restrained_S_all 1.063
_refine_ls_R_factor_all 0.0803
_refine_ls_R_factor_gt 0.0464
_refine_ls_shift/su_max 0.000
_refine_ls_shift/su_mean 0.000
_refine_ls_structure_factor_coef Fsqd
_refine_ls_weighting_details 'w=1/[\s^2^(Fo^2^)+(0.0616P)^2^+0.4425P] where P=(Fo^2^+2Fc^2^)/3'
_refine_ls_weighting_scheme calc
_refine_ls_wR_factor_gt 0.1169
_refine_ls_wR_factor_ref 0.1518
_reflns_Friedel_coverage 0.000
_reflns_number_gt 2302
_reflns_number_total 3482
_reflns_threshold_expression 'I > 2\s(I)'
_cod_data_source_file jo8b01652_si_003.cif
_cod_data_source_block ka104
_cod_original_cell_volume 1596.7(11)
_cod_original_sg_symbol_H-M 'P 21/c'
_cod_database_code 4035657
_shelx_space_group_comment
;
The symmetry employed for this shelxl refinement is uniquely defined
by the following loop, which should always be used as a source of
symmetry information in preference to the above space-group names.
They are only intended as comments.
;
_shelx_estimated_absorpt_t_min 0.970
_shelx_estimated_absorpt_t_max 0.979
_shelxl_version_number 2014/6

loop_
_space_group_symop_operation_xyz
'x, y, z'
'-x, y+1/2, -z+1/2'
'-x, -y, -z'
'x, -y-1/2, z-1/2'

loop_
_atom_site_label
_atom_site_type_symbol
_atom_site_fract_x
_atom_site_fract_y
_atom_site_fract_z
_atom_site_U_iso_or_equiv
_atom_site_adp_type
_atom_site_occupancy
_atom_site_site_symmetry_order
_atom_site_calc_flag
_atom_site_refinement_flags_posn
_atom_site_refinement_flags_adp
_atom_site_refinement_flags_occupancy
_atom_site_disorder_assembly
_atom_site_disorder_group
N1 N 0.62546(14) 0.37085(17) 0.39476(16) 0.0654(5) Uani 1 1 d . . . . .
O1 O 0.56395(14) 0.43446(15) 0.29018(15) 0.0840(5) Uani 1 1 d . . . . .
O2 O 0.71992(10) 0.21449(15) 0.58934(13) 0.0657(4) Uani 1 1 d . . . . .
O3 O 0.64861(13) 0.34256(16) 0.69079(16) 0.0820(5) Uani 1 1 d . . . . .
O4 O 0.14069(12) 0.19750(19) 0.51282(15) 0.0830(5) Uani 1 1 d . . . . .
C1 C 0.57508(14) 0.27582(16) 0.41142(16) 0.0489(4) Uani 1 1 d . . . . .
C2 C 0.46872(14) 0.25755(16) 0.32185(15) 0.0462(4) Uani 1 1 d . . . . .
H2A H 0.4691 0.1824 0.2729 0.055 Uiso 1 1 calc R U . . .
C3 C 0.46271(17) 0.3776(2) 0.24710(19) 0.0629(5) Uani 1 1 d . . . . .
H3A H 0.4446 0.3560 0.1631 0.075 Uiso 1 1 calc R U . . .
H3B H 0.4107 0.4357 0.2568 0.075 Uiso 1 1 calc R U . . .
C4 C 0.61846(16) 0.1831(2) 0.5102(2) 0.0660(6) Uani 1 1 d . . . . .
H4A H 0.5715 0.1773 0.5562 0.079 Uiso 1 1 calc R U . . .
H4B H 0.6212 0.0997 0.4760 0.079 Uiso 1 1 calc R U . . .
C5 C 0.72520(17) 0.2965(2) 0.67881(19) 0.0595(5) Uani 1 1 d . . . . .
C6 C 0.83677(18) 0.3199(2) 0.7570(2) 0.0687(6) Uani 1 1 d . . . . .
C10 C 0.38367(13) 0.24295(15) 0.37672(15) 0.0438(4) Uani 1 1 d . . . . .
C11 C 0.32422(14) 0.13277(17) 0.36003(16) 0.0506(4) Uani 1 1 d . . . . .
H11A H 0.3379 0.0660 0.3158 0.061 Uiso 1 1 calc R U . . .
C12 C 0.24526(15) 0.12054(19) 0.40773(18) 0.0579(5) Uani 1 1 d . . . . .
H12A H 0.2063 0.0458 0.3953 0.070 Uiso 1 1 calc R U . . .
C13 C 0.22342(15) 0.2179(2) 0.47365(17) 0.0567(5) Uani 1 1 d . . . . .
C14 C 0.28401(16) 0.3269(2) 0.49514(18) 0.0611(5) Uani 1 1 d . . . . .
H14A H 0.2718 0.3922 0.5420 0.073 Uiso 1 1 calc R U . . .
C15 C 0.36292(15) 0.33819(18) 0.44648(18) 0.0566(5) Uani 1 1 d . . . . .
H15A H 0.4032 0.4119 0.4610 0.068 Uiso 1 1 calc R U . . .
C16 C 0.1222(10) 0.2705(17) 0.5942(11) 0.092(3) Uani 0.64(2) 1 d . . P A 1
H16A H 0.0630 0.2382 0.6120 0.139 Uiso 0.64(2) 1 calc R U P A 1
H16B H 0.1081 0.3560 0.5641 0.139 Uiso 0.64(2) 1 calc R U P A 1
H16C H 0.1819 0.2705 0.6655 0.139 Uiso 0.64(2) 1 calc R U P A 1
C16' C 0.115(2) 0.326(2) 0.576(2) 0.092(3) Uani 0.36(2) 1 d . . P A 2
H16D H 0.0560 0.3107 0.6023 0.139 Uiso 0.36(2) 1 calc R U P A 2
H16E H 0.0987 0.3954 0.5199 0.139 Uiso 0.36(2) 1 calc R U P A 2
H16F H 0.1740 0.3487 0.6440 0.139 Uiso 0.36(2) 1 calc R U P A 2
C7 C 0.830(2) 0.429(2) 0.8412(19) 0.107(2) Uani 0.266(9) 1 d . . P B 1
H7A H 0.7747 0.4107 0.8729 0.160 Uiso 0.266(9) 1 calc R U P B 1
H7B H 0.8153 0.5074 0.7975 0.160 Uiso 0.266(9) 1 calc R U P B 1
H7C H 0.8945 0.4356 0.9056 0.160 Uiso 0.266(9) 1 calc R U P B 1
C8 C 0.8624(13) 0.1896(16) 0.8272(18) 0.114(2) Uani 0.266(9) 1 d . . P B 1
H8A H 0.8124 0.1745 0.8669 0.170 Uiso 0.266(9) 1 calc R U P B 1
H8B H 0.9309 0.1936 0.8853 0.170 Uiso 0.266(9) 1 calc R U P B 1
H8C H 0.8594 0.1215 0.7721 0.170 Uiso 0.266(9) 1 calc R U P B 1
C9 C 0.8976(12) 0.3463(18) 0.6971(16) 0.0936(14) Uani 0.266(9) 1 d . . P B 1
H9A H 0.9645 0.3715 0.7510 0.140 Uiso 0.266(9) 1 calc R U P B 1
H9B H 0.8684 0.4147 0.6425 0.140 Uiso 0.266(9) 1 calc R U P B 1
H9C H 0.9054 0.2723 0.6531 0.140 Uiso 0.266(9) 1 calc R U P B 1
C7' C 0.8407(7) 0.3802(8) 0.8749(6) 0.107(2) Uani 0.734(9) 1 d . . P B 2
H7'A H 0.9111 0.4035 0.9191 0.160 Uiso 0.734(9) 1 calc R U P B 2
H7'B H 0.8158 0.3203 0.9204 0.160 Uiso 0.734(9) 1 calc R U P B 2
H7'C H 0.7976 0.4550 0.8596 0.160 Uiso 0.734(9) 1 calc R U P B 2
C9' C 0.8870(4) 0.4128(7) 0.6847(5) 0.0936(14) Uani 0.734(9) 1 d . . P B 2
H9'A H 0.8804 0.3755 0.6086 0.140 Uiso 0.734(9) 1 calc R U P B 2
H9'B H 0.9593 0.4255 0.7293 0.140 Uiso 0.734(9) 1 calc R U P B 2
H9'C H 0.8515 0.4934 0.6728 0.140 Uiso 0.734(9) 1 calc R U P B 2
C8' C 0.9027(5) 0.1978(5) 0.7780(6) 0.114(2) Uani 0.734(9) 1 d . . P B 2
H8'A H 0.8996 0.1618 0.7024 0.170 Uiso 0.734(9) 1 calc R U P B 2
H8'B H 0.8761 0.1373 0.8214 0.170 Uiso 0.734(9) 1 calc R U P B 2
H8'C H 0.9736 0.2179 0.8233 0.170 Uiso 0.734(9) 1 calc R U P B 2

loop_
_atom_site_aniso_label
_atom_site_aniso_U_11
_atom_site_aniso_U_22
_atom_site_aniso_U_33
_atom_site_aniso_U_23
_atom_site_aniso_U_13
_atom_site_aniso_U_12
N1 0.0698(11) 0.0581(10) 0.0700(11) 0.0003(9) 0.0251(9) -0.0108(9)
O1 0.0981(12) 0.0670(10) 0.0849(11) 0.0220(8) 0.0279(9) -0.0200(9)
O2 0.0516(8) 0.0768(9) 0.0643(9) -0.0079(7) 0.0130(7) 0.0097(7)
O3 0.0784(11) 0.0884(11) 0.0932(12) 0.0076(9) 0.0470(9) 0.0232(9)
O4 0.0632(10) 0.1173(14) 0.0796(11) 0.0037(10) 0.0384(8) 0.0000(9)
C1 0.0520(10) 0.0430(9) 0.0557(11) -0.0033(8) 0.0233(9) 0.0006(8)
C2 0.0531(10) 0.0413(9) 0.0465(9) -0.0016(7) 0.0198(8) 0.0034(7)
C3 0.0716(13) 0.0602(12) 0.0623(12) 0.0118(10) 0.0296(11) 0.0052(10)
C4 0.0533(11) 0.0619(12) 0.0736(14) 0.0105(10) 0.0087(10) 0.0007(9)
C5 0.0647(13) 0.0597(11) 0.0600(12) 0.0089(10) 0.0287(10) 0.0108(10)
C6 0.0682(14) 0.0771(14) 0.0584(12) -0.0083(11) 0.0178(11) 0.0034(11)
C10 0.0461(9) 0.0405(9) 0.0432(9) 0.0013(7) 0.0127(7) 0.0036(7)
C11 0.0564(11) 0.0417(9) 0.0532(11) -0.0006(8) 0.0174(9) 0.0038(8)
C12 0.0566(11) 0.0533(11) 0.0636(12) 0.0051(9) 0.0195(10) -0.0060(9)
C13 0.0452(10) 0.0751(13) 0.0509(11) 0.0094(10) 0.0174(8) 0.0061(9)
C14 0.0590(12) 0.0680(13) 0.0592(12) -0.0138(10) 0.0234(10) 0.0080(10)
C15 0.0576(11) 0.0506(10) 0.0645(12) -0.0135(9) 0.0242(10) -0.0045(9)
C16 0.072(2) 0.136(9) 0.081(4) -0.031(6) 0.041(3) -0.005(6)
C16' 0.072(2) 0.136(9) 0.081(4) -0.031(6) 0.041(3) -0.005(6)
C7 0.122(3) 0.130(7) 0.072(4) -0.028(3) 0.039(4) -0.016(4)
C8 0.075(4) 0.103(3) 0.124(5) -0.009(3) -0.020(3) 0.026(3)
C9 0.075(2) 0.105(4) 0.098(2) 0.017(3) 0.0246(18) -0.018(3)
C7' 0.122(3) 0.130(7) 0.072(4) -0.028(3) 0.039(4) -0.016(4)
C9' 0.075(2) 0.105(4) 0.098(2) 0.017(3) 0.0246(18) -0.018(3)
C8' 0.075(4) 0.103(3) 0.124(5) -0.009(3) -0.020(3) 0.026(3)

loop_
_atom_type_symbol
_atom_type_description
_atom_type_scat_dispersion_real
_atom_type_scat_dispersion_imag
_atom_type_scat_source
C C 0.0033 0.0016 'International Tables Vol C Tables 4.2.6.8 and 6.1.1.4'
H H 0.0000 0.0000 'International Tables Vol C Tables 4.2.6.8 and 6.1.1.4'
N N 0.0061 0.0033 'International Tables Vol C Tables 4.2.6.8 and 6.1.1.4'
O O 0.0106 0.0060 'International Tables Vol C Tables 4.2.6.8 and 6.1.1.4'

loop_
_geom_angle_atom_site_label_1
_geom_angle_atom_site_label_2
_geom_angle_atom_site_label_3
_geom_angle
C1 N1 O1 108.37(17)
N1 O1 C3 109.72(14)
C5 O2 C4 116.84(17)
C16 O4 C13 122.3(6)
C13 O4 C16' 110.7(9)
N1 C1 C4 123.04(19)
N1 C1 C2 115.99(17)
C4 C1 C2 120.93(16)
C1 C2 C10 113.97(15)
C1 C2 C3 99.19(15)
C10 C2 C3 115.59(15)
C1 C2 H2A 109.2
C10 C2 H2A 109.2
C3 C2 H2A 109.2
O1 C3 C2 106.03(16)
O1 C3 H3A 110.5
C2 C3 H3A 110.5
O1 C3 H3B 110.5
C2 C3 H3B 110.5
H3A C3 H3B 108.7
O2 C4 C1 114.38(17)
O2 C4 H4A 108.7
C1 C4 H4A 108.7
O2 C4 H4B 108.7
C1 C4 H4B 108.7
H4A C4 H4B 107.6
O3 C5 O2 121.8(2)
O3 C5 C6 126.7(2)
O2 C5 C6 111.48(17)
C9 C6 C5 113.3(8)
C5 C6 C7' 110.7(4)
C5 C6 C8' 112.2(3)
C7' C6 C8' 110.9(4)
C9 C6 C7 112.9(12)
C5 C6 C7 104.5(11)
C9 C6 C8 114.0(9)
C5 C6 C8 100.6(6)
C7 C6 C8 110.5(9)
C5 C6 C9' 107.0(2)
C7' C6 C9' 110.4(4)
C8' C6 C9' 105.4(4)
C15 C10 C11 117.48(17)
C15 C10 C2 121.39(16)
C11 C10 C2 121.13(15)
C12 C11 C10 121.16(17)
C12 C11 H11A 119.4
C10 C11 H11A 119.4
C11 C12 C13 120.59(18)
C11 C12 H12A 119.7
C13 C12 H12A 119.7
O4 C13 C12 115.64(19)
O4 C13 C14 125.03(19)
C12 C13 C14 119.32(18)
C15 C14 C13 119.48(18)
C15 C14 H14A 120.3
C13 C14 H14A 120.3
C14 C15 C10 121.89(18)
C14 C15 H15A 119.1
C10 C15 H15A 119.1
O4 C16 H16A 109.5
O4 C16 H16B 109.5
H16A C16 H16B 109.5
O4 C16 H16C 109.5
H16A C16 H16C 109.5
H16B C16 H16C 109.5
O4 C16' H16D 109.5
O4 C16' H16E 109.5
H16D C16' H16E 109.5
O4 C16' H16F 109.5
H16D C16' H16F 109.5
H16E C16' H16F 109.5
C6 C7 H7A 109.5
C6 C7 H7B 109.5
H7A C7 H7B 109.5
C6 C7 H7C 109.5
H7A C7 H7C 109.5
H7B C7 H7C 109.5
C6 C8 H8A 109.5
C6 C8 H8B 109.5
H8A C8 H8B 109.5
C6 C8 H8C 109.5
H8A C8 H8C 109.5
H8B C8 H8C 109.5
C6 C9 H9A 109.5
C6 C9 H9B 109.5
H9A C9 H9B 109.5
C6 C9 H9C 109.5
H9A C9 H9C 109.5
H9B C9 H9C 109.5
C6 C7' H7'A 109.5
C6 C7' H7'B 109.5
H7'A C7' H7'B 109.5
C6 C7' H7'C 109.5
H7'A C7' H7'C 109.5
H7'B C7' H7'C 109.5
C6 C9' H9'A 109.5
C6 C9' H9'B 109.5
H9'A C9' H9'B 109.5
C6 C9' H9'C 109.5
H9'A C9' H9'C 109.5
H9'B C9' H9'C 109.5
C6 C8' H8'A 109.5
C6 C8' H8'B 109.5
H8'A C8' H8'B 109.5
C6 C8' H8'C 109.5
H8'A C8' H8'C 109.5
H8'B C8' H8'C 109.5

loop_
_geom_bond_atom_site_label_1
_geom_bond_atom_site_label_2
_geom_bond_distance
N1 C1 1.262(2)
N1 O1 1.413(2)
O1 C3 1.432(3)
O2 C5 1.349(3)
O2 C4 1.427(2)
O3 C5 1.200(2)
O4 C16 1.319(12)
O4 C13 1.370(2)
O4 C16' 1.64(2)
C1 C4 1.486(3)
C1 C2 1.498(3)
C2 C10 1.512(2)
C2 C3 1.526(3)
C2 H2A 0.9800
C3 H3A 0.9700
C3 H3B 0.9700
C4 H4A 0.9700
C4 H4B 0.9700
C5 C6 1.515(3)
C6 C9 1.288(16)
C6 C7' 1.518(7)
C6 C8' 1.535(5)
C6 C7 1.54(3)
C6 C8 1.577(18)
C6 C9' 1.594(6)
C10 C15 1.384(2)
C10 C11 1.387(2)
C11 C12 1.376(3)
C11 H11A 0.9300
C12 C13 1.377(3)
C12 H12A 0.9300
C13 C14 1.383(3)
C14 C15 1.382(3)
C14 H14A 0.9300
C15 H15A 0.9300
C16 H16A 0.9600
C16 H16B 0.9600
C16 H16C 0.9600
C16' H16D 0.9600
C16' H16E 0.9600
C16' H16F 0.9600
C7 H7A 0.9600
C7 H7B 0.9600
C7 H7C 0.9600
C8 H8A 0.9600
C8 H8B 0.9600
C8 H8C 0.9600
C9 H9A 0.9600
C9 H9B 0.9600
C9 H9C 0.9600
C7' H7'A 0.9600
C7' H7'B 0.9600
C7' H7'C 0.9600
C9' H9'A 0.9600
C9' H9'B 0.9600
C9' H9'C 0.9600
C8' H8'A 0.9600
C8' H8'B 0.9600
C8' H8'C 0.9600

loop_
_geom_torsion_atom_site_label_1
_geom_torsion_atom_site_label_2
_geom_torsion_atom_site_label_3
_geom_torsion_atom_site_label_4
_geom_torsion
C1 N1 O1 C3 6.1(2)
O1 N1 C1 C4 176.78(18)
O1 N1 C1 C2 -0.8(2)
N1 C1 C2 C10 -127.74(18)
C4 C1 C2 C10 54.7(2)
N1 C1 C2 C3 -4.3(2)
C4 C1 C2 C3 178.09(17)
N1 O1 C3 C2 -8.6(2)
C1 C2 C3 O1 7.40(19)
C10 C2 C3 O1 129.66(17)
C5 O2 C4 C1 84.4(2)
N1 C1 C4 O2 3.5(3)
C2 C1 C4 O2 -179.09(16)
C4 O2 C5 O3 -1.0(3)
C4 O2 C5 C6 179.06(17)
O3 C5 C6 C9 -131.3(10)
O2 C5 C6 C9 48.6(10)
O3 C5 C6 C7' 16.2(4)
O2 C5 C6 C7' -163.9(3)
O3 C5 C6 C8' 140.7(4)
O2 C5 C6 C8' -39.3(4)
O3 C5 C6 C7 -8.0(9)
O2 C5 C6 C7 171.9(8)
O3 C5 C6 C8 106.6(8)
O2 C5 C6 C8 -73.5(8)
O3 C5 C6 C9' -104.2(3)
O2 C5 C6 C9' 75.7(3)
C1 C2 C10 C15 60.3(2)
C3 C2 C10 C15 -53.7(2)
C1 C2 C10 C11 -119.01(18)
C3 C2 C10 C11 126.99(19)
C15 C10 C11 C12 2.2(3)
C2 C10 C11 C12 -178.53(17)
C10 C11 C12 C13 -0.1(3)
C16 O4 C13 C12 167.3(9)
C16' O4 C13 C12 -173.4(10)
C16 O4 C13 C14 -13.0(9)
C16' O4 C13 C14 6.3(10)
C11 C12 C13 O4 177.53(17)
C11 C12 C13 C14 -2.2(3)
O4 C13 C14 C15 -177.36(19)
C12 C13 C14 C15 2.3(3)
C13 C14 C15 C10 -0.2(3)
C11 C10 C15 C14 -2.0(3)
C2 C10 C15 C14 178.69(18)
